data_4104910
loop_
_publ_author_name
'Neng-Fang She'
'Meng Gao'
'Xiang-Gao Meng'
'Guang-Fu Yang'
'Johannes A. A. W. Elemans'
'An-Xin Wu'
'Lyle Isaacs'

_publ_section_title
;
 Supramolecular Rhombic Grids Formed from Bimolecular Building Blocks
;
_journal_name_full 'Journal of the American Chemical Society'
_journal_page_first 11695
_journal_page_last 11697
_journal_paper_doi 10.1021/ja904920r
_journal_volume 131
_journal_year 2009
_chemical_formula_sum 'C32 H30 N6 O6'
_chemical_formula_weight 594.62
_chemical_name_systematic
; 
 ? 
;
_space_group_IT_number 15
_symmetry_cell_setting monoclinic
_symmetry_space_group_name_Hall '-C 2yc'
_symmetry_space_group_name_H-M 'C 1 2/c 1'
_atom_sites_solution_hydrogens geom
_atom_sites_solution_primary direct
_atom_sites_solution_secondary difmap
_audit_creation_method SHELXL-97
_cell_angle_alpha 90.00
_cell_angle_beta 114.0120(10)
_cell_angle_gamma 90.00
_cell_formula_units_Z 8
_cell_length_a 23.4302(11)
_cell_length_b 16.0237(7)
_cell_length_c 18.8649(9)
_cell_measurement_reflns_used 5667
_cell_measurement_temperature 297(2)
_cell_measurement_theta_max 28.34
_cell_measurement_theta_min 2.20
_cell_volume 6469.7(5)
_computing_cell_refinement 'Bruker SMART'
_computing_data_collection 'Bruker SMART'
_computing_data_reduction 'Bruker SAINT'
_computing_molecular_graphics 'Bruker SHELXTL'
_computing_publication_material 'Bruker SHELXTL'
_computing_structure_refinement 'SHELXL-97 (Sheldrick, 1997)'
_computing_structure_solution 'SHELXS-97 (Sheldrick, 1990)'
_diffrn_ambient_temperature 297(2)
_diffrn_measured_fraction_theta_full 0.993
_diffrn_measured_fraction_theta_max 0.993
_diffrn_measurement_device_type 'CCD area detector'
_diffrn_measurement_method 'phi and omega scans'
_diffrn_radiation_monochromator graphite
_diffrn_radiation_source 'fine-focus sealed tube'
_diffrn_radiation_type MoK\a
_diffrn_radiation_wavelength 0.71073
_diffrn_reflns_av_R_equivalents 0.0804
_diffrn_reflns_av_sigmaI/netI 0.0644
_diffrn_reflns_limit_h_max 28
_diffrn_reflns_limit_h_min -28
_diffrn_reflns_limit_k_max 19
_diffrn_reflns_limit_k_min -19
_diffrn_reflns_limit_l_max 23
_diffrn_reflns_limit_l_min -23
_diffrn_reflns_number 30212
_diffrn_reflns_theta_full 26.00
_diffrn_reflns_theta_max 26.00
_diffrn_reflns_theta_min 1.90
_exptl_absorpt_coefficient_mu 0.086
_exptl_absorpt_correction_T_max 0.9914
_exptl_absorpt_correction_T_min 0.9829
_exptl_absorpt_correction_type none
_exptl_crystal_colour yellow
_exptl_crystal_density_diffrn 1.221
_exptl_crystal_description block
_exptl_crystal_F_000 2496
_exptl_crystal_size_max 0.20
_exptl_crystal_size_mid 0.20
_exptl_crystal_size_min 0.10
_refine_diff_density_max 0.269
_refine_diff_density_min -0.160
_refine_diff_density_rms 0.047
_refine_ls_extinction_method none
_refine_ls_goodness_of_fit_ref 0.932
_refine_ls_hydrogen_treatment constr
_refine_ls_matrix_type full
_refine_ls_number_parameters 472
_refine_ls_number_reflns 6315
_refine_ls_number_restraints 16
_refine_ls_restrained_S_all 0.958
_refine_ls_R_factor_all 0.1169
_refine_ls_R_factor_gt 0.0655
_refine_ls_shift/su_max 0.000
_refine_ls_shift/su_mean 0.000
_refine_ls_structure_factor_coef Fsqd
_refine_ls_weighting_details 'calc w=1/[\s^2^(Fo^2^)+(0.1130P)^2^+0.0000P] where P=(Fo^2^+2Fc^2^)/3'
_refine_ls_weighting_scheme calc
_refine_ls_wR_factor_gt 0.1740
_refine_ls_wR_factor_ref 0.1963
_reflns_number_gt 3354
_reflns_number_total 6315
_reflns_threshold_expression >2sigma(I)
_cod_data_source_file ja904920r_si_005.cif
_cod_data_source_block sq
_cod_database_code 4104910

loop_
_symmetry_equiv_pos_as_xyz
'x, y, z'
'-x, y, -z+1/2'
'x+1/2, y+1/2, z'
'-x+1/2, y+1/2, -z+1/2'
'-x, -y, -z'
'x, -y, z-1/2'
'-x+1/2, -y+1/2, -z'
'x+1/2, -y+1/2, z-1/2'

loop_
_atom_site_label
_atom_site_type_symbol
_atom_site_fract_x
_atom_site_fract_y
_atom_site_fract_z
_atom_site_U_iso_or_equiv
_atom_site_adp_type
_atom_site_occupancy
_atom_site_symmetry_multiplicity
_atom_site_calc_flag
_atom_site_refinement_flags
_atom_site_disorder_assembly
_atom_site_disorder_group
C1 C 0.13242(11) 0.18032(15) 0.39442(13) 0.0474(6) Uani 1 1 d . . .
C2 C 0.15782(11) 0.12015(14) 0.45233(13) 0.0463(6) Uani 1 1 d . . .
C3 C 0.22188(11) 0.10135(15) 0.48193(13) 0.0500(6) Uani 1 1 d . . .
C4 C 0.25857(12) 0.14695(17) 0.45420(14) 0.0576(7) Uani 1 1 d . . .
H4 H 0.3013 0.1366 0.4745 0.069 Uiso 1 1 calc R . .
C5 C 0.23433(12) 0.20687(16) 0.39801(14) 0.0560(7) Uani 1 1 d . . .
H5 H 0.2607 0.2358 0.3808 0.067 Uiso 1 1 calc R . .
C6 C 0.17058(12) 0.22504(15) 0.36624(13) 0.0502(6) Uani 1 1 d . . .
C7 C 0.24900(13) 0.03536(19) 0.54008(16) 0.0702(8) Uani 1 1 d . . .
H7 H 0.2207 0.0073 0.5546 0.084 Uiso 1 1 calc R . .
C8 C 0.30525(13) 0.01089(18) 0.57346(16) 0.0665(8) Uani 1 1 d . . .
H8 H 0.3345 0.0377 0.5598 0.080 Uiso 1 1 calc R . .
C9 C 0.32864(14) -0.05612(17) 0.63189(15) 0.0628(7) Uani 1 1 d . . .
C10 C 0.29038(17) -0.1128(3) 0.6445(2) 0.1130(14) Uani 1 1 d . . .
H10 H 0.2476 -0.1110 0.6141 0.136 Uiso 1 1 calc R . .
C11 C 0.31404(19) -0.1728(3) 0.7016(3) 0.1327(18) Uani 1 1 d . . .
H11 H 0.2865 -0.2102 0.7087 0.159 Uiso 1 1 calc R . .
C12 C 0.40994(17) -0.1284(3) 0.73008(19) 0.0960(11) Uani 1 1 d . . .
H12 H 0.4528 -0.1344 0.7581 0.115 Uiso 1 1 calc R . .
C13 C 0.39011(14) -0.0666(2) 0.67526(18) 0.0846(10) Uani 1 1 d . . .
H13 H 0.4191 -0.0318 0.6680 0.102 Uiso 1 1 calc R . .
C14 C 0.14558(13) 0.28858(17) 0.30528(15) 0.0613(7) Uani 1 1 d . . .
H14 H 0.1026 0.2969 0.2856 0.074 Uiso 1 1 calc R . .
C15 C 0.17540(13) 0.33442(17) 0.27534(16) 0.0637(7) Uani 1 1 d . . .
H15 H 0.2183 0.3261 0.2938 0.076 Uiso 1 1 calc R . .
C16 C 0.14884(13) 0.39736(16) 0.21598(15) 0.0616(7) Uani 1 1 d . . .
C17 C 0.08598(14) 0.40990(18) 0.17476(17) 0.0741(9) Uani 1 1 d . . .
H17 H 0.0576 0.3759 0.1840 0.089 Uiso 1 1 calc R . .
C18 C 0.06461(17) 0.4715(2) 0.12041(19) 0.0864(10) Uani 1 1 d . . .
H18 H 0.0216 0.4774 0.0933 0.104 Uiso 1 1 calc R . .
C19 C 0.1616(2) 0.5132(3) 0.1445(3) 0.1182(14) Uani 1 1 d . . .
H19 H 0.1887 0.5498 0.1354 0.142 Uiso 1 1 calc R . .
C20 C 0.18711(16) 0.4522(2) 0.1992(2) 0.0973(12) Uani 1 1 d . . .
H20 H 0.2303 0.4478 0.2251 0.117 Uiso 1 1 calc R . .
C21 C 0.11518(12) 0.07719(16) 0.48391(15) 0.0557(7) Uani 1 1 d . A .
H21A H 0.0806 0.0513 0.4415 0.067 Uiso 1 1 calc R . .
H21B H 0.1382 0.0335 0.5198 0.067 Uiso 1 1 calc R . .
C22 C 0.06235(11) 0.19648(15) 0.36348(13) 0.0493(6) Uani 1 1 d . A .
H22A H 0.0504 0.2324 0.3184 0.059 Uiso 1 1 calc R . .
H22B H 0.0406 0.1438 0.3465 0.059 Uiso 1 1 calc R . .
C23 C 0.12130(13) 0.1594(2) 0.59913(15) 0.0606(7) Uani 1 1 d . A .
C24 C 0.05873(11) 0.31616(17) 0.44177(17) 0.0568(7) Uani 1 1 d . A .
C25 C 0.03734(10) 0.18756(15) 0.48120(13) 0.0482(6) Uani 1 1 d . A .
C26 C -0.02056(12) 0.13079(18) 0.45806(17) 0.0573(7) Uani 1 1 d D . .
C27 C -0.1030(4) 0.0628(6) 0.3610(5) 0.112(4) Uani 0.78(2) 1 d PD A 1
H27A H -0.0884 0.0056 0.3718 0.135 Uiso 0.78(2) 1 calc PR A 1
H27B H -0.1292 0.0748 0.3885 0.135 Uiso 0.78(2) 1 calc PR A 1
C28 C -0.1379(7) 0.0751(10) 0.2777(6) 0.252(9) Uani 0.78(2) 1 d PD A 1
H28A H -0.1545 0.1308 0.2683 0.378 Uiso 0.78(2) 1 calc PR A 1
H28B H -0.1716 0.0356 0.2584 0.378 Uiso 0.78(2) 1 calc PR A 1
H28C H -0.1105 0.0671 0.2518 0.378 Uiso 0.78(2) 1 calc PR A 1
O3 O -0.0306(6) 0.0928(6) 0.5042(6) 0.084(2) Uani 0.78(2) 1 d PD A 1
O4 O -0.0503(5) 0.1204(7) 0.3847(3) 0.0796(19) Uani 0.78(2) 1 d PD A 1
C27' C -0.0850(15) 0.061(3) 0.351(3) 0.22(3) Uani 0.22(2) 1 d PD A 2
H27C H -0.0803 0.0237 0.3942 0.261 Uiso 0.22(2) 1 calc PR A 2
H27D H -0.0707 0.0329 0.3159 0.261 Uiso 0.22(2) 1 calc PR A 2
C28' C -0.1515(13) 0.0937(19) 0.311(3) 0.139(16) Uani 0.22(2) 1 d PD A 2
H28D H -0.1502 0.1512 0.2967 0.208 Uiso 0.22(2) 1 calc PR A 2
H28E H -0.1725 0.0894 0.3448 0.208 Uiso 0.22(2) 1 calc PR A 2
H28F H -0.1735 0.0616 0.2646 0.208 Uiso 0.22(2) 1 calc PR A 2
O3' O -0.044(2) 0.109(2) 0.507(2) 0.090(10) Uani 0.22(2) 1 d PD A 2
O4' O -0.055(2) 0.141(3) 0.3777(12) 0.129(16) Uani 0.22(2) 1 d PD A 2
C29 C 0.04201(12) 0.25524(17) 0.54335(15) 0.0583(7) Uani 1 1 d . . .
C30 C -0.01584(15) 0.2731(2) 0.5573(2) 0.0833(10) Uani 1 1 d D A .
O5 O -0.0178(6) 0.3037(12) 0.6140(8) 0.155(6) Uani 0.515(16) 1 d PD A 1
O6 O -0.0631(6) 0.2940(15) 0.4939(7) 0.079(3) Uani 0.515(16) 1 d PD A 1
C31 C -0.1261(6) 0.3192(9) 0.4850(8) 0.113(5) Uani 0.515(16) 1 d PD A 1
H31A H -0.1486 0.3440 0.4342 0.136 Uiso 0.515(16) 1 calc PR A 1
H31B H -0.1233 0.3601 0.5242 0.136 Uiso 0.515(16) 1 calc PR A 1
C32 C -0.1595(6) 0.2430(10) 0.4937(7) 0.265(13) Uani 0.515(16) 1 d PD A 1
H32A H -0.1386 0.2214 0.5454 0.397 Uiso 0.515(16) 1 calc PR A 1
H32B H -0.1597 0.2015 0.4570 0.397 Uiso 0.515(16) 1 calc PR A 1
H32C H -0.2018 0.2573 0.4845 0.397 Uiso 0.515(16) 1 calc PR A 1
C31' C -0.1204(6) 0.2911(10) 0.5130(8) 0.142(8) Uani 0.485(16) 1 d PRD A 2
H31C H -0.1213 0.2558 0.5544 0.170 Uiso 0.485(16) 1 calc PR A 2
H31D H -0.1187 0.3492 0.5282 0.170 Uiso 0.485(16) 1 calc PR A 2
C32' C -0.1738(8) 0.2744(15) 0.4388(9) 0.207(9) Uani 0.485(16) 1 d PD A 2
H32D H -0.1592 0.2684 0.3984 0.310 Uiso 0.485(16) 1 calc PR A 2
H32E H -0.2028 0.3201 0.4267 0.310 Uiso 0.485(16) 1 calc PR A 2
H32F H -0.1943 0.2240 0.4431 0.310 Uiso 0.485(16) 1 calc PR A 2
O5' O -0.0135(7) 0.2566(9) 0.6233(7) 0.116(4) Uani 0.485(16) 1 d PD A 2
O6' O -0.0676(7) 0.2689(15) 0.4916(9) 0.102(7) Uani 0.485(16) 1 d PD A 2
N1 N 0.37369(14) -0.1793(2) 0.74604(16) 0.0933(9) Uani 1 1 d . . .
N2 N 0.10139(16) 0.52325(17) 0.10402(16) 0.0953(9) Uani 1 1 d . . .
N3 N 0.09108(9) 0.13552(13) 0.52333(11) 0.0532(5) Uani 1 1 d . . .
N4 N 0.04143(8) 0.23471(12) 0.41878(11) 0.0469(5) Uani 1 1 d . . .
N5 N 0.09070(11) 0.22421(17) 0.61238(13) 0.0757(7) Uani 1 1 d . A .
H5A H 0.0995 0.2449 0.6577 0.091 Uiso 1 1 calc R . .
N6 N 0.05789(11) 0.32857(15) 0.51160(14) 0.0696(7) Uani 1 1 d . A .
H6 H 0.0661 0.3759 0.5351 0.084 Uiso 1 1 calc R . .
O1 O 0.16835(9) 0.12534(14) 0.64539(11) 0.0812(6) Uani 1 1 d . . .
O2 O 0.07179(9) 0.36781(11) 0.40244(12) 0.0718(6) Uani 1 1 d . . .

loop_
_atom_site_aniso_label
_atom_site_aniso_U_11
_atom_site_aniso_U_22
_atom_site_aniso_U_33
_atom_site_aniso_U_23
_atom_site_aniso_U_13
_atom_site_aniso_U_12
C1 0.0480(14) 0.0464(14) 0.0489(13) -0.0024(11) 0.0210(11) -0.0011(11)
C2 0.0510(14) 0.0412(13) 0.0507(13) 0.0012(11) 0.0249(11) 0.0004(11)
C3 0.0498(15) 0.0496(14) 0.0532(13) 0.0028(11) 0.0238(12) 0.0030(11)
C4 0.0462(14) 0.0683(18) 0.0586(15) 0.0024(14) 0.0217(12) 0.0109(13)
C5 0.0495(15) 0.0635(17) 0.0627(15) 0.0056(13) 0.0306(13) 0.0012(13)
C6 0.0543(15) 0.0497(15) 0.0522(13) 0.0033(11) 0.0273(12) 0.0000(12)
C7 0.0528(17) 0.086(2) 0.0733(18) 0.0232(16) 0.0270(14) 0.0093(15)
C8 0.0582(17) 0.0712(19) 0.0701(17) 0.0103(15) 0.0263(14) 0.0006(15)
C9 0.0653(18) 0.0625(18) 0.0603(15) 0.0060(13) 0.0253(14) 0.0065(14)
C10 0.062(2) 0.124(3) 0.123(3) 0.054(3) 0.007(2) 0.002(2)
C11 0.082(3) 0.152(4) 0.140(3) 0.080(3) 0.021(2) -0.001(3)
C12 0.071(2) 0.133(3) 0.078(2) 0.035(2) 0.0241(18) 0.023(2)
C13 0.0613(19) 0.115(3) 0.0759(19) 0.0271(19) 0.0259(16) 0.0151(18)
C14 0.0507(15) 0.0679(18) 0.0676(16) 0.0131(14) 0.0266(13) 0.0043(13)
C15 0.0547(16) 0.0640(18) 0.0733(17) 0.0161(14) 0.0268(14) -0.0014(14)
C16 0.0638(18) 0.0544(16) 0.0651(16) 0.0090(13) 0.0247(14) -0.0071(13)
C17 0.0679(19) 0.0657(19) 0.0818(19) 0.0209(16) 0.0232(16) -0.0086(15)
C18 0.088(2) 0.069(2) 0.089(2) 0.0196(18) 0.0226(18) -0.0007(19)
C19 0.102(3) 0.104(3) 0.141(3) 0.050(3) 0.041(3) -0.021(2)
C20 0.074(2) 0.098(3) 0.116(3) 0.046(2) 0.0339(19) -0.0112(19)
C21 0.0543(15) 0.0541(16) 0.0620(15) 0.0105(12) 0.0269(12) 0.0053(12)
C22 0.0469(14) 0.0502(14) 0.0489(13) 0.0007(11) 0.0176(11) -0.0060(11)
C23 0.0481(15) 0.079(2) 0.0510(15) 0.0012(14) 0.0161(13) -0.0123(15)
C24 0.0395(13) 0.0497(16) 0.0804(18) -0.0001(14) 0.0237(13) -0.0030(12)
C25 0.0398(13) 0.0536(15) 0.0505(13) -0.0025(11) 0.0178(11) -0.0053(11)
C26 0.0498(16) 0.0564(17) 0.0639(17) 0.0011(15) 0.0212(14) -0.0071(13)
C27 0.079(5) 0.136(6) 0.091(5) 0.011(4) 0.003(4) -0.080(4)
C28 0.230(12) 0.345(16) 0.093(6) 0.027(6) -0.023(6) -0.230(12)
O3 0.086(5) 0.087(4) 0.086(4) 0.011(3) 0.041(2) -0.035(4)
O4 0.072(3) 0.095(4) 0.052(3) 0.0023(19) 0.004(2) -0.050(2)
C27' 0.28(7) 0.30(5) 0.13(3) -0.05(3) 0.13(4) -0.18(5)
C28' 0.060(13) 0.13(2) 0.19(4) 0.09(2) 0.006(18) -0.008(13)
O3' 0.075(14) 0.13(2) 0.086(12) -0.035(12) 0.055(10) -0.015(11)
O4' 0.075(17) 0.15(3) 0.14(2) 0.009(14) 0.025(14) -0.072(17)
C29 0.0467(15) 0.0678(18) 0.0612(15) -0.0155(13) 0.0228(13) -0.0119(13)
C30 0.060(2) 0.114(3) 0.084(2) -0.036(2) 0.0373(19) -0.0136(19)
O5 0.064(4) 0.260(16) 0.139(8) -0.122(9) 0.039(5) -0.004(8)
O6 0.063(5) 0.095(11) 0.089(5) -0.001(4) 0.041(4) 0.023(5)
C31 0.077(9) 0.167(11) 0.099(8) 0.023(7) 0.040(6) 0.040(8)
C32 0.096(13) 0.36(3) 0.37(3) -0.14(3) 0.134(18) -0.056(15)
C31' 0.057(7) 0.21(2) 0.149(14) 0.013(11) 0.034(8) 0.056(9)
C32' 0.093(10) 0.33(2) 0.174(14) 0.071(14) 0.035(9) -0.014(12)
O5' 0.098(6) 0.190(11) 0.089(5) -0.040(6) 0.067(4) -0.021(7)
O6' 0.055(5) 0.101(13) 0.142(9) -0.017(5) 0.033(5) 0.014(5)
N1 0.080(2) 0.107(2) 0.0826(18) 0.0383(16) 0.0224(16) 0.0162(17)
N2 0.114(2) 0.0628(17) 0.099(2) 0.0287(15) 0.0328(18) -0.0072(17)
N3 0.0431(11) 0.0676(14) 0.0498(11) 0.0030(10) 0.0199(9) 0.0043(10)
N4 0.0401(11) 0.0441(11) 0.0554(11) -0.0015(9) 0.0183(9) -0.0057(9)
N5 0.0663(15) 0.097(2) 0.0550(13) -0.0229(13) 0.0157(12) -0.0037(14)
N6 0.0749(16) 0.0576(15) 0.0831(16) -0.0227(12) 0.0391(13) -0.0152(12)
O1 0.0564(12) 0.1111(17) 0.0636(11) 0.0168(11) 0.0117(10) -0.0026(11)
O2 0.0639(12) 0.0527(12) 0.1062(15) 0.0050(10) 0.0421(11) -0.0038(9)

loop_
_atom_type_symbol
_atom_type_description
_atom_type_scat_dispersion_real
_atom_type_scat_dispersion_imag
_atom_type_scat_source
C C 0.0033 0.0016 'International Tables Vol C Tables 4.2.6.8 and 6.1.1.4'
H H 0.0000 0.0000 'International Tables Vol C Tables 4.2.6.8 and 6.1.1.4'
N N 0.0061 0.0033 'International Tables Vol C Tables 4.2.6.8 and 6.1.1.4'
O O 0.0106 0.0060 'International Tables Vol C Tables 4.2.6.8 and 6.1.1.4'

loop_
_geom_angle_atom_site_label_1
_geom_angle_atom_site_label_2
_geom_angle_atom_site_label_3
_geom_angle
C2 C1 C6 120.9(2)
C2 C1 C22 117.8(2)
C6 C1 C22 121.3(2)
C1 C2 C3 120.4(2)
C1 C2 C21 118.7(2)
C3 C2 C21 120.9(2)
C4 C3 C2 117.7(2)
C4 C3 C7 121.1(2)
C2 C3 C7 121.2(2)
C5 C4 C3 122.5(2)
C5 C4 H4 118.8
C3 C4 H4 118.8
C4 C5 C6 120.8(2)
C4 C5 H5 119.6
C6 C5 H5 119.6
C5 C6 C1 117.7(2)
C5 C6 C14 119.8(2)
C1 C6 C14 122.5(2)
C8 C7 C3 129.7(3)
C8 C7 H7 115.1
C3 C7 H7 115.1
C7 C8 C9 126.2(3)
C7 C8 H8 116.9
C9 C8 H8 116.9
C13 C9 C10 115.3(3)
C13 C9 C8 121.6(3)
C10 C9 C8 123.0(3)
C9 C10 C11 121.1(3)
C9 C10 H10 119.5
C11 C10 H10 119.5
N1 C11 C10 122.7(4)
N1 C11 H11 118.6
C10 C11 H11 118.6
N1 C12 C13 125.2(3)
N1 C12 H12 117.4
C13 C12 H12 117.4
C9 C13 C12 119.9(3)
C9 C13 H13 120.0
C12 C13 H13 120.0
C15 C14 C6 128.5(3)
C15 C14 H14 115.7
C6 C14 H14 115.7
C14 C15 C16 126.6(3)
C14 C15 H15 116.7
C16 C15 H15 116.7
C17 C16 C20 115.1(3)
C17 C16 C15 124.4(3)
C20 C16 C15 120.4(3)
C18 C17 C16 120.9(3)
C18 C17 H17 119.6
C16 C17 H17 119.6
N2 C18 C17 123.8(3)
N2 C18 H18 118.1
C17 C18 H18 118.1
N2 C19 C20 124.2(3)
N2 C19 H19 117.9
C20 C19 H19 117.9
C19 C20 C16 120.2(3)
C19 C20 H20 119.9
C16 C20 H20 119.9
N3 C21 C2 111.4(2)
N3 C21 H21A 109.3
C2 C21 H21A 109.3
N3 C21 H21B 109.3
C2 C21 H21B 109.3
H21A C21 H21B 108.0
N4 C22 C1 114.91(17)
N4 C22 H22A 108.5
C1 C22 H22A 108.5
N4 C22 H22B 108.5
C1 C22 H22B 108.5
H22A C22 H22B 107.5
O1 C23 N5 127.4(3)
O1 C23 N3 123.7(3)
N5 C23 N3 108.8(2)
O2 C24 N6 126.8(3)
O2 C24 N4 124.0(3)
N6 C24 N4 109.2(2)
N4 C25 N3 114.83(19)
N4 C25 C26 115.0(2)
N3 C25 C26 106.5(2)
N4 C25 C29 104.0(2)
N3 C25 C29 101.97(18)
C26 C25 C29 113.9(2)
O3 C26 O4 123.6(7)
O3 C26 O3' 19(2)
O4 C26 O3' 122(2)
O3 C26 O4' 132.0(17)
O4 C26 O4' 14(2)
O3' C26 O4' 126(3)
O3 C26 C25 121.4(6)
O4 C26 C25 114.3(5)
O3' C26 C25 122(2)
O4' C26 C25 106.5(17)
C28 C27 O4 106.1(7)
C28 C27 H27A 110.5
O4 C27 H27A 110.5
C28 C27 H27B 110.5
O4 C27 H27B 110.5
H27A C27 H27B 108.7
C26 O4 C27 115.7(7)
O4' C27' C28' 97(3)
O4' C27' H27C 112.3
C28' C27' H27C 112.3
O4' C27' H27D 112.3
C28' C27' H27D 112.3
H27C C27' H27D 109.9
C27' C28' H28D 109.5
C27' C28' H28E 109.5
H28D C28' H28E 109.5
C27' C28' H28F 109.5
H28D C28' H28F 109.5
H28E C28' H28F 109.5
C26 O4' C27' 104(3)
N5 C29 N6 114.8(2)
N5 C29 C30 110.4(3)
N6 C29 C30 108.7(3)
N5 C29 C25 103.2(2)
N6 C29 C25 101.9(2)
C30 C29 C25 117.9(2)
O5 C30 O5' 36.6(9)
O5 C30 O6 113.0(11)
O5' C30 O6 130.2(9)
O5 C30 O6' 120.1(11)
O5' C30 O6' 124.6(11)
O6 C30 O6' 18(2)
O5 C30 C29 126.8(7)
O5' C30 C29 117.0(7)
O6 C30 C29 112.2(7)
O6' C30 C29 111.6(8)
C30 O6 C31 127.9(10)
O6 C31 C32 108.0(15)
O6 C31 H31A 110.1
C32 C31 H31A 110.1
O6 C31 H31B 110.1
C32 C31 H31B 110.1
H31A C31 H31B 108.4
C32' C31' O6' 100.2(15)
C32' C31' H31C 111.7
O6' C31' H31C 111.7
C32' C31' H31D 111.7
O6' C31' H31D 111.7
H31C C31' H31D 109.5
C31' C32' H32D 109.5
C31' C32' H32E 109.5
H32D C32' H32E 109.5
C31' C32' H32F 109.5
H32D C32' H32F 109.5
H32E C32' H32F 109.5
C30 O6' C31' 106.0(12)
C12 N1 C11 115.5(3)
C19 N2 C18 115.9(3)
C23 N3 C21 125.1(2)
C23 N3 C25 112.2(2)
C21 N3 C25 121.64(18)
C24 N4 C25 110.4(2)
C24 N4 C22 118.7(2)
C25 N4 C22 121.40(19)
C23 N5 C29 112.9(2)
C23 N5 H5A 123.6
C29 N5 H5A 123.6
C24 N6 C29 113.5(2)
C24 N6 H6 123.3
C29 N6 H6 123.3

loop_
_geom_bond_atom_site_label_1
_geom_bond_atom_site_label_2
_geom_bond_distance
C1 C2 1.396(3)
C1 C6 1.408(3)
C1 C22 1.524(3)
C2 C3 1.405(3)
C2 C21 1.520(3)
C3 C4 1.383(3)
C3 C7 1.469(4)
C4 C5 1.370(3)
C4 H4 0.9300
C5 C6 1.395(3)
C5 H5 0.9300
C6 C14 1.468(3)
C7 C8 1.270(3)
C7 H7 0.9300
C8 C9 1.475(4)
C8 H8 0.9300
C9 C13 1.346(4)
C9 C10 1.363(5)
C10 C11 1.380(5)
C10 H10 0.9300
C11 N1 1.309(4)
C11 H11 0.9300
C12 N1 1.298(4)
C12 C13 1.370(4)
C12 H12 0.9300
C13 H13 0.9300
C14 C15 1.292(4)
C14 H14 0.9300
C15 C16 1.446(4)
C15 H15 0.9300
C16 C17 1.372(4)
C16 C20 1.382(4)
C17 C18 1.363(4)
C17 H17 0.9300
C18 N2 1.320(4)
C18 H18 0.9300
C19 N2 1.313(4)
C19 C20 1.369(5)
C19 H19 0.9300
C20 H20 0.9300
C21 N3 1.445(3)
C21 H21A 0.9700
C21 H21B 0.9700
C22 N4 1.456(3)
C22 H22A 0.9700
C22 H22B 0.9700
C23 O1 1.221(3)
C23 N5 1.342(4)
C23 N3 1.367(3)
C24 O2 1.230(3)
C24 N6 1.340(3)
C24 N4 1.383(3)
C25 N4 1.435(3)
C25 N3 1.448(3)
C25 C26 1.541(3)
C25 C29 1.568(4)
C26 O3 1.162(6)
C26 O4 1.282(6)
C26 O3' 1.289(18)
C26 O4' 1.405(19)
C27 C28 1.458(11)
C27 O4 1.460(9)
C27 H27A 0.9700
C27 H27B 0.9700
C28 H28A 0.9600
C28 H28B 0.9600
C28 H28C 0.9600
C27' O4' 1.46(2)
C27' C28' 1.52(2)
C27' H27C 0.9700
C27' H27D 0.9700
C28' H28D 0.9600
C28' H28E 0.9600
C28' H28F 0.9600
C29 N5 1.427(4)
C29 N6 1.435(4)
C29 C30 1.510(4)
C30 O5 1.194(10)
C30 O5' 1.253(11)
C30 O6 1.300(12)
C30 O6' 1.337(14)
O6 C31 1.473(14)
C31 C32 1.495(17)
C31 H31A 0.9700
C31 H31B 0.9700
C32 H32A 0.9600
C32 H32B 0.9600
C32 H32C 0.9600
C31' C32' 1.474(16)
C31' O6' 1.493(16)
C31' H31C 0.9700
C31' H31D 0.9700
C32' H32D 0.9600
C32' H32E 0.9600
C32' H32F 0.9600
N5 H5A 0.8600
N6 H6 0.8600

loop_
_geom_hbond_atom_site_label_D
_geom_hbond_atom_site_label_H
_geom_hbond_atom_site_label_A
_geom_hbond_distance_DH
_geom_hbond_distance_HA
_geom_hbond_distance_DA
_geom_hbond_angle_DHA
_geom_hbond_site_symmetry_A
N5 H5A N1 0.86 2.06 2.899(4) 165.4 4_556
N6 H6 N2 0.86 2.03 2.876(3) 168.8 6_566
C8 H8 O2 0.93 2.52 3.349(3) 148.8 7_556
C12 H12 O5' 0.93 2.74 3.386(14) 127.8 4_546
C15 H15 O1 0.93 2.55 3.406(3) 153.5 7_556

loop_
_geom_torsion_atom_site_label_1
_geom_torsion_atom_site_label_2
_geom_torsion_atom_site_label_3
_geom_torsion_atom_site_label_4
_geom_torsion
C6 C1 C2 C3 -1.9(3)
C22 C1 C2 C3 178.7(2)
C6 C1 C2 C21 176.6(2)
C22 C1 C2 C21 -2.8(3)
C1 C2 C3 C4 2.8(3)
C21 C2 C3 C4 -175.6(2)
C1 C2 C3 C7 -176.9(2)
C21 C2 C3 C7 4.6(4)
C2 C3 C4 C5 -2.1(4)
C7 C3 C4 C5 177.6(2)
C3 C4 C5 C6 0.4(4)
C4 C5 C6 C1 0.6(4)
C4 C5 C6 C14 -179.1(2)
C2 C1 C6 C5 0.2(3)
C22 C1 C6 C5 179.6(2)
C2 C1 C6 C14 179.8(2)
C22 C1 C6 C14 -0.8(4)
C4 C3 C7 C8 1.2(5)
C2 C3 C7 C8 -179.1(3)
C3 C7 C8 C9 179.7(3)
C7 C8 C9 C13 -166.4(3)
C7 C8 C9 C10 15.4(5)
C13 C9 C10 C11 3.9(6)
C8 C9 C10 C11 -177.8(4)
C9 C10 C11 N1 -0.5(8)
C10 C9 C13 C12 -3.0(5)
C8 C9 C13 C12 178.6(3)
N1 C12 C13 C9 -1.4(6)
C5 C6 C14 C15 -1.4(4)
C1 C6 C14 C15 178.9(3)
C6 C14 C15 C16 -179.0(3)
C14 C15 C16 C17 -9.4(5)
C14 C15 C16 C20 168.1(3)
C20 C16 C17 C18 1.4(5)
C15 C16 C17 C18 179.0(3)
C16 C17 C18 N2 -0.8(5)
N2 C19 C20 C16 -1.4(7)
C17 C16 C20 C19 -0.4(5)
C15 C16 C20 C19 -178.1(4)
C1 C2 C21 N3 -64.5(3)
C3 C2 C21 N3 114.0(2)
C2 C1 C22 N4 67.6(3)
C6 C1 C22 N4 -111.8(2)
N4 C25 C26 O3 -176.1(8)
N3 C25 C26 O3 55.5(8)
C29 C25 C26 O3 -56.1(9)
N4 C25 C26 O4 13.4(7)
N3 C25 C26 O4 -115.1(7)
C29 C25 C26 O4 133.3(7)
N4 C25 C26 O3' -154(2)
N3 C25 C26 O3' 78(2)
C29 C25 C26 O3' -34(2)
N4 C25 C26 O4' 1(2)
N3 C25 C26 O4' -128(2)
C29 C25 C26 O4' 121(2)
O3 C26 O4 C27 5.9(17)
O3' C26 O4 C27 -17(3)
O4' C26 O4 C27 -125(10)
C25 C26 O4 C27 176.2(8)
C28 C27 O4 C26 167.3(13)
O3 C26 O4' C27' -34(5)
O4 C26 O4' C27' 24(7)
O3' C26 O4' C27' -57(5)
C25 C26 O4' C27' 149(3)
C28' C27' O4' C26 126(4)
N4 C25 C29 N5 -128.0(2)
N3 C25 C29 N5 -8.3(2)
C26 C25 C29 N5 106.0(2)
N4 C25 C29 N6 -8.7(2)
N3 C25 C29 N6 111.0(2)
C26 C25 C29 N6 -134.7(2)
N4 C25 C29 C30 110.1(3)
N3 C25 C29 C30 -130.2(3)
C26 C25 C29 C30 -15.9(4)
N5 C29 C30 O5 40.0(13)
N6 C29 C30 O5 -86.8(13)
C25 C29 C30 O5 158.1(13)
N5 C29 C30 O5' -2.0(9)
N6 C29 C30 O5' -128.7(8)
C25 C29 C30 O5' 116.1(8)
N5 C29 C30 O6 -173.9(12)
N6 C29 C30 O6 59.3(12)
C25 C29 C30 O6 -55.8(12)
N5 C29 C30 O6' -154.6(12)
N6 C29 C30 O6' 78.7(12)
C25 C29 C30 O6' -36.4(12)
O5 C30 O6 C31 -26(3)
O5' C30 O6 C31 12(3)
O6' C30 O6 C31 91(5)
C29 C30 O6 C31 -177.2(17)
C30 O6 C31 C32 -73(3)
O5 C30 O6' C31' -11(2)
O5' C30 O6' C31' 32(2)
O6 C30 O6' C31' -82(4)
C29 C30 O6' C31' -177.8(10)
C32' C31' O6' C30 -173.6(16)
C13 C12 N1 C11 4.8(6)
C10 C11 N1 C12 -3.8(7)
C20 C19 N2 C18 2.0(7)
C17 C18 N2 C19 -0.9(6)
O1 C23 N3 C21 -10.7(4)
N5 C23 N3 C21 169.4(2)
O1 C23 N3 C25 -178.9(2)
N5 C23 N3 C25 1.3(3)
C2 C21 N3 C23 -84.7(3)
C2 C21 N3 C25 82.4(3)
N4 C25 N3 C23 116.4(2)
C26 C25 N3 C23 -115.0(2)
C29 C25 N3 C23 4.6(3)
N4 C25 N3 C21 -52.3(3)
C26 C25 N3 C21 76.3(3)
C29 C25 N3 C21 -164.0(2)
O2 C24 N4 C25 172.4(2)
N6 C24 N4 C25 -8.4(3)
O2 C24 N4 C22 25.5(3)
N6 C24 N4 C22 -155.3(2)
N3 C25 N4 C24 -99.9(2)
C26 C25 N4 C24 135.9(2)
C29 C25 N4 C24 10.6(2)
N3 C25 N4 C22 45.9(3)
C26 C25 N4 C22 -78.2(3)
C29 C25 N4 C22 156.47(18)
C1 C22 N4 C24 68.2(3)
C1 C22 N4 C25 -74.9(3)
O1 C23 N5 C29 172.7(3)
N3 C23 N5 C29 -7.5(3)
N6 C29 N5 C23 -99.9(3)
C30 C29 N5 C23 136.8(3)
C25 C29 N5 C23 10.0(3)
O2 C24 N6 C29 -178.7(2)
N4 C24 N6 C29 2.1(3)
N5 C29 N6 C24 115.0(3)
C30 C29 N6 C24 -120.8(3)
C25 C29 N6 C24 4.3(3)
